data_2232305
loop_
_publ_author_name
'Fun, Hoong-Kun'
'Quah, Ching Kheng'
'Malladi, Shridhar'
'Hebbar, Raghavendra'
'Isloor, Arun M.'

_publ_section_title
;
 (<i>E</i>)-1-(2,4-Dichlorophenyl)-3-[3-(4-methoxyphenyl)-1-phenyl-1<i>H</i>-pyrazol-4-yl]prop-2-en-1-one
;
_journal_coeditor_code HB6463
_journal_issue 11
_journal_name_full 'Acta Crystallographica Section E'
_journal_page_first o3105
_journal_paper_doi 10.1107/S1600536811044400
_journal_volume 67
_journal_year 2011
_chemical_formula_iupac 'C25 H18 Cl2 N2 O2'
_chemical_formula_moiety 'C25 H18 Cl2 N2 O2'
_chemical_formula_sum 'C25 H18 Cl2 N2 O2'
_chemical_formula_weight 449.31
_chemical_name_systematic
;
(<i>E</i>)-1-(2,4-Dichlorophenyl)-3-[3-(4-methoxyphenyl)-1-phenyl-
1<i>H</i>-pyrazol-4-yl]prop-2-en-1-one
;
_space_group_IT_number 14
_symmetry_cell_setting monoclinic
_symmetry_space_group_name_Hall '-P 2ybc'
_symmetry_space_group_name_H-M 'P 1 21/c 1'
_atom_sites_solution_hydrogens geom
_atom_sites_solution_primary direct
_atom_sites_solution_secondary difmap
_audit_creation_method SHELXL-97
_cell_angle_alpha 90.00
_cell_angle_beta 94.986(2)
_cell_angle_gamma 90.00
_cell_formula_units_Z 4
_cell_length_a 11.5037(9)
_cell_length_b 9.9197(8)
_cell_length_c 19.6867(16)
_cell_measurement_reflns_used 4457
_cell_measurement_temperature 296
_cell_measurement_theta_max 24.35
_cell_measurement_theta_min 2.61
_cell_volume 2238.0(3)
_computing_cell_refinement 'SAINT (Bruker, 2009)'
_computing_data_collection 'APEX2 (Bruker, 2009)'
_computing_data_reduction 'SAINT (Bruker, 2009)'
_computing_molecular_graphics 'SHELXTL (Sheldrick, 2008)'
_computing_publication_material
;
SHELXTL (Sheldrick, 2008) and PLATON (Spek, 2009)
;
_computing_structure_refinement 'SHELXTL (Sheldrick, 2008)'
_computing_structure_solution 'SHELXTL (Sheldrick, 2008)'
_diffrn_ambient_temperature 296
_diffrn_measured_fraction_theta_full 0.997
_diffrn_measured_fraction_theta_max 0.997
_diffrn_measurement_device_type 'Bruker SMART APEXII DUO CCD'
_diffrn_measurement_method '\f and \w scans'
_diffrn_radiation_monochromator graphite
_diffrn_radiation_source 'fine-focus sealed tube'
_diffrn_radiation_type MoK\a
_diffrn_radiation_wavelength 0.71073
_diffrn_reflns_av_R_equivalents 0.0313
_diffrn_reflns_av_sigmaI/netI 0.0286
_diffrn_reflns_limit_h_max 16
_diffrn_reflns_limit_h_min -16
_diffrn_reflns_limit_k_max 13
_diffrn_reflns_limit_k_min -11
_diffrn_reflns_limit_l_max 27
_diffrn_reflns_limit_l_min -27
_diffrn_reflns_number 24117
_diffrn_reflns_theta_full 29.97
_diffrn_reflns_theta_max 29.97
_diffrn_reflns_theta_min 1.78
_diffrn_standards_number 0
_exptl_absorpt_coefficient_mu 0.314
_exptl_absorpt_correction_T_max 0.940
_exptl_absorpt_correction_T_min 0.879
_exptl_absorpt_correction_type multi-scan
_exptl_absorpt_process_details '(<i>SADABS</i>; Bruker, 2009)'
_exptl_crystal_colour colourless
_exptl_crystal_density_diffrn 1.334
_exptl_crystal_density_method 'not measured'
_exptl_crystal_description block
_exptl_crystal_F_000 928
_exptl_crystal_size_max 0.422
_exptl_crystal_size_mid 0.261
_exptl_crystal_size_min 0.199
_refine_diff_density_max 0.303
_refine_diff_density_min -0.404
_refine_ls_extinction_method none
_refine_ls_goodness_of_fit_ref 1.015
_refine_ls_hydrogen_treatment constr
_refine_ls_matrix_type full
_refine_ls_number_parameters 281
_refine_ls_number_reflns 6481
_refine_ls_number_restraints 0
_refine_ls_restrained_S_all 1.015
_refine_ls_R_factor_all 0.0958
_refine_ls_R_factor_gt 0.0534
_refine_ls_shift/su_max 0.001
_refine_ls_shift/su_mean 0.001
_refine_ls_structure_factor_coef Fsqd
_refine_ls_weighting_details 'calc w=1/[\s^2^(Fo^2^)+(0.0590P)^2^+0.6136P] where P=(Fo^2^+2Fc^2^)/3'
_refine_ls_weighting_scheme calc
_refine_ls_wR_factor_gt 0.1300
_refine_ls_wR_factor_ref 0.1545
_reflns_number_gt 3796
_reflns_number_total 6481
_reflns_threshold_expression I>2\s(I)
_cod_data_source_file hb6463.cif
_cod_data_source_block I
_cod_original_sg_symbol_H-M 'P 21/c'
_cod_database_code 2232305
_cod_database_fobs_code 2232305

loop_
_symmetry_equiv_pos_as_xyz
'x, y, z'
'-x, y+1/2, -z+1/2'
'-x, -y, -z'
'x, -y-1/2, z-1/2'

loop_
_atom_site_type_symbol
_atom_site_label
_atom_site_fract_x
_atom_site_fract_y
_atom_site_fract_z
_atom_site_U_iso_or_equiv
_atom_site_adp_type
_atom_site_calc_flag
_atom_site_refinement_flags
_atom_site_occupancy
_atom_site_symmetry_multiplicity
Cl Cl1 -0.00506(8) 0.00115(14) 0.29747(5) 0.1569(5) Uani d . 1 1
Cl Cl2 0.10909(6) -0.10965(8) 0.04695(4) 0.1029(3) Uani d . 1 1
O O1 0.37565(15) -0.14366(14) 0.07044(8) 0.0792(5) Uani d . 1 1
O O2 0.22210(16) 0.57128(19) 0.35788(8) 0.0895(5) Uani d . 1 1
N N1 0.60809(12) 0.46755(15) 0.06399(7) 0.0491(3) Uani d . 1 1
N N2 0.55921(13) 0.53315(15) 0.11542(7) 0.0503(3) Uani d . 1 1
C C1 0.29601(17) 0.0166(2) 0.21442(10) 0.0587(5) Uani d . 1 1
H H1A 0.3728 0.0399 0.2281 0.070 Uiso calc R 1 1
C C2 0.2134(2) 0.0251(3) 0.26089(11) 0.0758(6) Uani d . 1 1
H H2A 0.2339 0.0536 0.3053 0.091 Uiso calc R 1 1
C C3 0.1008(2) -0.0092(3) 0.24031(14) 0.0864(8) Uani d . 1 1
C C4 0.06896(18) -0.0522(3) 0.17537(14) 0.0815(7) Uani d . 1 1
H H4A -0.0080 -0.0758 0.1623 0.098 Uiso calc R 1 1
C C5 0.15265(18) -0.0601(2) 0.12960(11) 0.0630(5) Uani d . 1 1
C C6 0.26828(15) -0.02566(18) 0.14784(9) 0.0503(4) Uani d . 1 1
C C7 0.36214(17) -0.03724(19) 0.09968(10) 0.0544(4) Uani d . 1 1
C C8 0.43666(16) 0.07857(18) 0.08997(10) 0.0556(4) Uani d . 1 1
H H8A 0.5025 0.0649 0.0666 0.067 Uiso calc R 1 1
C C9 0.41725(15) 0.20262(18) 0.11213(9) 0.0506(4) Uani d . 1 1
H H9A 0.3518 0.2145 0.1361 0.061 Uiso calc R 1 1
C C10 0.48768(14) 0.32072(17) 0.10265(9) 0.0484(4) Uani d . 1 1
C C11 0.56707(15) 0.34103(18) 0.05548(9) 0.0521(4) Uani d . 1 1
H H11A 0.5886 0.2788 0.0235 0.063 Uiso calc R 1 1
C C12 0.48548(14) 0.44448(17) 0.13854(9) 0.0464(4) Uani d . 1 1
C C13 0.41627(15) 0.47995(17) 0.19521(9) 0.0474(4) Uani d . 1 1
C C14 0.40070(18) 0.3886(2) 0.24752(10) 0.0600(5) Uani d . 1 1
H H14A 0.4345 0.3035 0.2465 0.072 Uiso calc R 1 1
C C15 0.3361(2) 0.4226(2) 0.30053(10) 0.0692(6) Uani d . 1 1
H H15A 0.3265 0.3604 0.3350 0.083 Uiso calc R 1 1
C C16 0.28559(18) 0.5482(2) 0.30297(10) 0.0621(5) Uani d . 1 1
C C17 0.30101(18) 0.6408(2) 0.25277(10) 0.0602(5) Uani d . 1 1
H H17A 0.2681 0.7263 0.2546 0.072 Uiso calc R 1 1
C C18 0.36598(16) 0.60618(18) 0.19929(10) 0.0536(4) Uani d . 1 1
H H18A 0.3760 0.6692 0.1653 0.064 Uiso calc R 1 1
C C20 0.69679(15) 0.5328(2) 0.03000(9) 0.0523(4) Uani d . 1 1
C C21 0.7582(2) 0.4611(2) -0.01461(12) 0.0750(6) Uani d . 1 1
H H21A 0.7418 0.3706 -0.0231 0.090 Uiso calc R 1 1
C C22 0.8442(2) 0.5251(3) -0.04652(15) 0.0998(9) Uani d . 1 1
H H22A 0.8861 0.4773 -0.0769 0.120 Uiso calc R 1 1
C C23 0.8693(2) 0.6584(3) -0.03433(15) 0.0954(9) Uani d . 1 1
H H23A 0.9278 0.7005 -0.0563 0.114 Uiso calc R 1 1
C C24 0.8083(2) 0.7289(3) 0.01009(13) 0.0868(8) Uani d . 1 1
H H24A 0.8260 0.8190 0.0191 0.104 Uiso calc R 1 1
C C25 0.7199(2) 0.6667(2) 0.04183(11) 0.0701(6) Uani d . 1 1
H H25A 0.6765 0.7155 0.0710 0.084 Uiso calc R 1 1
C C19 0.1650(3) 0.6978(3) 0.36102(15) 0.1027(9) Uani d . 1 1
H H19A 0.1246 0.7019 0.4016 0.154 Uiso calc R 1 1
H H19B 0.1101 0.7081 0.3218 0.154 Uiso calc R 1 1
H H19C 0.2217 0.7688 0.3618 0.154 Uiso calc R 1 1

loop_
_atom_site_aniso_label
_atom_site_aniso_U_11
_atom_site_aniso_U_22
_atom_site_aniso_U_33
_atom_site_aniso_U_12
_atom_site_aniso_U_13
_atom_site_aniso_U_23
Cl1 0.0996(6) 0.2564(14) 0.1240(7) 0.0561(7) 0.0633(5) 0.0367(8)
Cl2 0.0988(5) 0.1161(6) 0.0880(5) -0.0188(4) -0.0244(4) -0.0211(4)
O1 0.1073(12) 0.0476(8) 0.0883(11) -0.0132(8) 0.0403(9) -0.0177(7)
O2 0.1016(12) 0.1057(14) 0.0668(10) -0.0030(10) 0.0394(9) -0.0014(9)
N1 0.0534(8) 0.0454(8) 0.0492(8) -0.0048(6) 0.0081(6) -0.0045(6)
N2 0.0573(8) 0.0455(8) 0.0490(8) -0.0038(7) 0.0088(6) -0.0049(6)
C1 0.0565(10) 0.0626(12) 0.0565(11) 0.0029(9) 0.0020(8) -0.0010(9)
C2 0.0789(14) 0.0938(17) 0.0554(12) 0.0208(13) 0.0093(10) -0.0001(11)
C3 0.0659(13) 0.118(2) 0.0787(17) 0.0219(13) 0.0242(12) 0.0180(15)
C4 0.0486(11) 0.0994(19) 0.0966(19) 0.0007(11) 0.0074(11) 0.0119(15)
C5 0.0606(11) 0.0604(12) 0.0665(12) -0.0041(9) -0.0029(9) 0.0034(9)
C6 0.0542(9) 0.0415(9) 0.0554(10) -0.0023(7) 0.0057(8) 0.0001(7)
C7 0.0650(11) 0.0438(10) 0.0555(10) -0.0032(8) 0.0108(8) -0.0046(8)
C8 0.0578(10) 0.0458(10) 0.0648(11) -0.0031(8) 0.0153(8) -0.0049(8)
C9 0.0497(9) 0.0469(10) 0.0556(10) -0.0028(7) 0.0071(7) -0.0034(8)
C10 0.0489(9) 0.0416(9) 0.0548(10) -0.0016(7) 0.0054(7) -0.0034(7)
C11 0.0551(9) 0.0448(10) 0.0570(11) -0.0029(8) 0.0079(8) -0.0092(8)
C12 0.0498(9) 0.0409(9) 0.0482(9) -0.0011(7) 0.0032(7) -0.0005(7)
C13 0.0517(9) 0.0438(9) 0.0467(9) -0.0055(7) 0.0050(7) -0.0024(7)
C14 0.0737(12) 0.0477(11) 0.0587(11) 0.0003(9) 0.0058(9) 0.0060(8)
C15 0.0894(15) 0.0674(14) 0.0521(11) -0.0092(11) 0.0145(10) 0.0130(9)
C16 0.0651(11) 0.0712(14) 0.0519(11) -0.0090(10) 0.0161(9) -0.0051(9)
C17 0.0676(11) 0.0531(11) 0.0622(12) 0.0009(9) 0.0184(9) -0.0050(9)
C18 0.0636(10) 0.0436(10) 0.0551(10) -0.0034(8) 0.0132(8) 0.0018(8)
C20 0.0517(9) 0.0572(11) 0.0478(10) -0.0065(8) 0.0037(7) 0.0017(8)
C21 0.0760(14) 0.0707(14) 0.0826(15) -0.0097(11) 0.0314(12) -0.0063(12)
C22 0.0927(18) 0.112(2) 0.102(2) -0.0194(17) 0.0487(16) -0.0093(17)
C23 0.0801(16) 0.119(2) 0.0897(19) -0.0360(16) 0.0247(14) 0.0108(16)
C24 0.0942(17) 0.0819(17) 0.0840(17) -0.0398(14) 0.0068(14) 0.0048(13)
C25 0.0831(14) 0.0645(14) 0.0639(13) -0.0221(11) 0.0124(10) -0.0057(10)
C19 0.110(2) 0.113(2) 0.0925(19) 0.0034(18) 0.0490(16) -0.0307(16)

loop_
_atom_type_symbol
_atom_type_description
_atom_type_scat_dispersion_real
_atom_type_scat_dispersion_imag
_atom_type_scat_source
C C 0.0033 0.0016 'International Tables Vol C Tables 4.2.6.8 and 6.1.1.4'
H H 0.0000 0.0000 'International Tables Vol C Tables 4.2.6.8 and 6.1.1.4'
N N 0.0061 0.0033 'International Tables Vol C Tables 4.2.6.8 and 6.1.1.4'
O O 0.0106 0.0060 'International Tables Vol C Tables 4.2.6.8 and 6.1.1.4'
Cl Cl 0.1484 0.1585 'International Tables Vol C Tables 4.2.6.8 and 6.1.1.4'

loop_
_geom_angle_atom_site_label_1
_geom_angle_atom_site_label_2
_geom_angle_atom_site_label_3
_geom_angle
C16 O2 C19 117.41(19)
C11 N1 N2 111.97(14)
C11 N1 C20 128.54(15)
N2 N1 C20 119.37(14)
C12 N2 N1 104.76(14)
C2 C1 C6 122.08(19)
C2 C1 H1A 119.0
C6 C1 H1A 119.0
C3 C2 C1 118.6(2)
C3 C2 H2A 120.7
C1 C2 H2A 120.7
C2 C3 C4 121.7(2)
C2 C3 Cl1 119.7(2)
C4 C3 Cl1 118.7(2)
C3 C4 C5 118.9(2)
C3 C4 H4A 120.5
C5 C4 H4A 120.5
C4 C5 C6 121.7(2)
C4 C5 Cl2 117.99(17)
C6 C5 Cl2 120.32(16)
C1 C6 C5 117.05(17)
C1 C6 C7 120.06(16)
C5 C6 C7 122.85(17)
O1 C7 C8 121.38(17)
O1 C7 C6 119.50(17)
C8 C7 C6 119.10(16)
C9 C8 C7 124.68(17)
C9 C8 H8A 117.7
C7 C8 H8A 117.7
C8 C9 C10 126.51(16)
C8 C9 H9A 116.7
C10 C9 H9A 116.7
C11 C10 C12 104.58(15)
C11 C10 C9 128.28(16)
C12 C10 C9 127.08(15)
N1 C11 C10 107.42(15)
N1 C11 H11A 126.3
C10 C11 H11A 126.3
N2 C12 C10 111.27(15)
N2 C12 C13 120.38(15)
C10 C12 C13 128.34(15)
C18 C13 C14 117.61(16)
C18 C13 C12 121.17(15)
C14 C13 C12 121.21(16)
C15 C14 C13 120.91(19)
C15 C14 H14A 119.5
C13 C14 H14A 119.5
C14 C15 C16 120.39(18)
C14 C15 H15A 119.8
C16 C15 H15A 119.8
C17 C16 O2 124.4(2)
C17 C16 C15 119.95(18)
O2 C16 C15 115.61(19)
C16 C17 C18 119.53(19)
C16 C17 H17A 120.2
C18 C17 H17A 120.2
C13 C18 C17 121.60(17)
C13 C18 H18A 119.2
C17 C18 H18A 119.2
C25 C20 C21 120.49(19)
C25 C20 N1 119.80(17)
C21 C20 N1 119.71(18)
C20 C21 C22 119.0(2)
C20 C21 H21A 120.5
C22 C21 H21A 120.5
C23 C22 C21 121.0(3)
C23 C22 H22A 119.5
C21 C22 H22A 119.5
C24 C23 C22 119.7(2)
C24 C23 H23A 120.1
C22 C23 H23A 120.1
C23 C24 C25 120.1(2)
C23 C24 H24A 120.0
C25 C24 H24A 120.0
C20 C25 C24 119.6(2)
C20 C25 H25A 120.2
C24 C25 H25A 120.2
O2 C19 H19A 109.5
O2 C19 H19B 109.5
H19A C19 H19B 109.5
O2 C19 H19C 109.5
H19A C19 H19C 109.5
H19B C19 H19C 109.5

loop_
_geom_bond_atom_site_label_1
_geom_bond_atom_site_label_2
_geom_bond_distance
Cl1 C3 1.732(2)
Cl2 C5 1.732(2)
O1 C7 1.219(2)
O2 C16 1.375(2)
O2 C19 1.420(3)
N1 C11 1.346(2)
N1 N2 1.3652(19)
N1 C20 1.423(2)
N2 C12 1.329(2)
C1 C2 1.377(3)
C1 C6 1.387(3)
C1 H1A 0.9300
C2 C3 1.367(4)
C2 H2A 0.9300
C3 C4 1.367(4)
C4 C5 1.377(3)
C4 H4A 0.9300
C5 C6 1.390(3)
C6 C7 1.502(3)
C7 C8 1.456(3)
C8 C9 1.331(2)
C8 H8A 0.9300
C9 C10 1.446(2)
C9 H9A 0.9300
C10 C11 1.373(2)
C10 C12 1.418(2)
C11 H11A 0.9300
C12 C13 1.469(2)
C13 C18 1.385(2)
C13 C14 1.395(3)
C14 C15 1.374(3)
C14 H14A 0.9300
C15 C16 1.378(3)
C15 H15A 0.9300
C16 C17 1.372(3)
C17 C18 1.386(3)
C17 H17A 0.9300
C18 H18A 0.9300
C20 C25 1.371(3)
C20 C21 1.372(3)
C21 C22 1.373(3)
C21 H21A 0.9300
C22 C23 1.370(4)
C22 H22A 0.9300
C23 C24 1.361(4)
C23 H23A 0.9300
C24 C25 1.384(3)
C24 H24A 0.9300
C25 H25A 0.9300
C19 H19A 0.9600
C19 H19B 0.9600
C19 H19C 0.9600

loop_
_geom_hbond_atom_site_label_D
_geom_hbond_atom_site_label_H
_geom_hbond_atom_site_label_A
_geom_hbond_site_symmetry_A
_geom_hbond_distance_DH
_geom_hbond_distance_HA
_geom_hbond_distance_DA
_geom_hbond_angle_DHA
_geom_hbond_publ_flag
C11 H11A O1 3_655 0.93 2.35 3.271(2) 171 yes

loop_
_geom_torsion_atom_site_label_1
_geom_torsion_atom_site_label_2
_geom_torsion_atom_site_label_3
_geom_torsion_atom_site_label_4
_geom_torsion
C11 N1 N2 C12 -0.55(19)
C20 N1 N2 C12 -176.84(15)
C6 C1 C2 C3 -0.1(4)
C1 C2 C3 C4 0.4(4)
C1 C2 C3 Cl1 -179.74(18)
C2 C3 C4 C5 -0.5(4)
Cl1 C3 C4 C5 179.7(2)
C3 C4 C5 C6 0.1(4)
C3 C4 C5 Cl2 -178.0(2)
C2 C1 C6 C5 -0.3(3)
C2 C1 C6 C7 -178.16(19)
C4 C5 C6 C1 0.2(3)
Cl2 C5 C6 C1 178.28(15)
C4 C5 C6 C7 178.1(2)
Cl2 C5 C6 C7 -3.9(3)
C1 C6 C7 O1 125.1(2)
C5 C6 C7 O1 -52.7(3)
C1 C6 C7 C8 -53.7(3)
C5 C6 C7 C8 128.5(2)
O1 C7 C8 C9 169.9(2)
C6 C7 C8 C9 -11.3(3)
C7 C8 C9 C10 -178.89(18)
C8 C9 C10 C11 19.4(3)
C8 C9 C10 C12 -163.87(19)
N2 N1 C11 C10 0.1(2)
C20 N1 C11 C10 175.99(17)
C12 C10 C11 N1 0.32(19)
C9 C10 C11 N1 177.64(17)
N1 N2 C12 C10 0.75(19)
N1 N2 C12 C13 179.72(15)
C11 C10 C12 N2 -0.7(2)
C9 C10 C12 N2 -178.05(16)
C11 C10 C12 C13 -179.56(17)
C9 C10 C12 C13 3.1(3)
N2 C12 C13 C18 40.9(2)
C10 C12 C13 C18 -140.33(19)
N2 C12 C13 C14 -137.87(19)
C10 C12 C13 C14 40.9(3)
C18 C13 C14 C15 1.0(3)
C12 C13 C14 C15 179.78(18)
C13 C14 C15 C16 -0.1(3)
C19 O2 C16 C17 2.7(3)
C19 O2 C16 C15 -177.7(2)
C14 C15 C16 C17 -0.9(3)
C14 C15 C16 O2 179.47(19)
O2 C16 C17 C18 -179.4(2)
C15 C16 C17 C18 1.0(3)
C14 C13 C18 C17 -0.9(3)
C12 C13 C18 C17 -179.66(17)
C16 C17 C18 C13 -0.1(3)
C11 N1 C20 C25 174.64(19)
N2 N1 C20 C25 -9.8(3)
C11 N1 C20 C21 -5.1(3)
N2 N1 C20 C21 170.51(18)
C25 C20 C21 C22 0.9(4)
N1 C20 C21 C22 -179.4(2)
C20 C21 C22 C23 0.1(4)
C21 C22 C23 C24 0.0(5)
C22 C23 C24 C25 -1.1(4)
C21 C20 C25 C24 -2.0(3)
N1 C20 C25 C24 178.3(2)
C23 C24 C25 C20 2.1(4)

loop_
_cod_related_entry_id
_cod_related_entry_database
_cod_related_entry_code
1 ChemSpider 30657123
